data_4031299
loop_
_publ_author_name
'Lee, Mijoon'
'Rucil, Tomas'
'Hesek, Dusan'
'Oliver, Allen G.'
'Fisher, Jed F.'
'Mobashery, Shahriar'

_publ_section_title
;
 Regioselective Control of the SNAr Amination of
 5-Substituted-2,4-Dichloropyrimidines Using Tertiary Amine Nucleophiles.
;
_journal_issue 15
_journal_name_full 'The Journal of organic chemistry'
_journal_page_first 7757
_journal_page_last 7763
_journal_paper_doi 10.1021/acs.joc.5b01044
_journal_volume 80
_journal_year 2015
_chemical_formula_moiety 'C23 H25 N5 O5 S2'
_chemical_formula_sum 'C23 H25 N5 O5 S2'
_chemical_formula_weight 515.60
_chemical_name_common
;
2-[[[4-[4-[(2-Diethylamino-5-nitropyrimidin-4-yl)amino]
phenoxy]phenyl]sulfonyl]methyl]thiirane 
;
_space_group_crystal_system triclinic
_space_group_IT_number 2
_space_group_name_Hall '-P 1'
_space_group_name_H-M_alt 'P -1'
_symmetry_space_group_name_Hall '-P 1'
_symmetry_space_group_name_H-M 'P -1'
_atom_sites_solution_hydrogens mixed
_atom_sites_solution_primary direct
_atom_sites_solution_secondary difmap
_audit_creation_method SHELXL-2014/7
_cell_angle_alpha 68.490(3)
_cell_angle_beta 87.806(3)
_cell_angle_gamma 83.013(4)
_cell_formula_units_Z 2
_cell_length_a 6.2113(11)
_cell_length_b 12.992(2)
_cell_length_c 16.159(3)
_cell_measurement_reflns_used 1004
_cell_measurement_temperature 120(2)
_cell_measurement_theta_max 29.49
_cell_measurement_theta_min 2.93
_cell_volume 1204.1(4)
_computing_cell_refinement 'Bruker SAINT v7.68A'
_computing_data_collection 'Bruker APEX-II v2010-7'
_computing_data_reduction 'Bruker SAINT v7.68A'
_computing_structure_refinement 'SHELXL-2014/7 (Sheldrick, 2014)'
_computing_structure_solution 'SHELXS-97 (Sheldrick, 2008)'
_diffrn_ambient_temperature 120(2)
_diffrn_detector_area_resol_mean 8.33
_diffrn_measured_fraction_theta_full 1.000
_diffrn_measured_fraction_theta_max 0.984
_diffrn_measurement_device_type 'Bruker APEX-II'
_diffrn_measurement_method 'combination of \w and \f-scans '
_diffrn_radiation_monochromator graphite
_diffrn_radiation_source 'fine-focus sealed tube'
_diffrn_radiation_type MoK\a
_diffrn_radiation_wavelength 0.71073
_diffrn_reflns_av_R_equivalents 0.0410
_diffrn_reflns_av_unetI/netI 0.0492
_diffrn_reflns_laue_measured_fraction_full 1.000
_diffrn_reflns_laue_measured_fraction_max 0.984
_diffrn_reflns_limit_h_max 7
_diffrn_reflns_limit_h_min -7
_diffrn_reflns_limit_k_max 15
_diffrn_reflns_limit_k_min -16
_diffrn_reflns_limit_l_max 20
_diffrn_reflns_limit_l_min -20
_diffrn_reflns_number 16135
_diffrn_reflns_point_group_measured_fraction_full 1.000
_diffrn_reflns_point_group_measured_fraction_max 0.984
_diffrn_reflns_theta_full 25.242
_diffrn_reflns_theta_max 26.469
_diffrn_reflns_theta_min 1.696
_exptl_absorpt_coefficient_mu 0.267
_exptl_absorpt_correction_T_max 0.7463
_exptl_absorpt_correction_T_min 0.6909
_exptl_absorpt_correction_type multi-scan
_exptl_absorpt_process_details 'SADBS (Sheldrick, 2008)'
_exptl_crystal_colour colorless
_exptl_crystal_density_diffrn 1.422
_exptl_crystal_description block
_exptl_crystal_F_000 540
_exptl_crystal_size_max 0.15
_exptl_crystal_size_mid 0.11
_exptl_crystal_size_min 0.10
_refine_diff_density_max 0.247
_refine_diff_density_min -0.405
_refine_diff_density_rms 0.051
_refine_ls_extinction_method none
_refine_ls_goodness_of_fit_ref 1.015
_refine_ls_hydrogen_treatment mixed
_refine_ls_matrix_type full
_refine_ls_number_parameters 343
_refine_ls_number_reflns 4898
_refine_ls_number_restraints 0
_refine_ls_restrained_S_all 1.015
_refine_ls_R_factor_all 0.0776
_refine_ls_R_factor_gt 0.0474
_refine_ls_shift/su_max 0.004
_refine_ls_shift/su_mean 0.000
_refine_ls_structure_factor_coef Fsqd
_refine_ls_weighting_details 'w=1/[\s^2^(Fo^2^)+(0.0493P)^2^+0.4615P] where P=(Fo^2^+2Fc^2^)/3'
_refine_ls_weighting_scheme calc
_refine_ls_wR_factor_gt 0.1042
_refine_ls_wR_factor_ref 0.1171
_reflns_Friedel_coverage 0.000
_reflns_number_gt 3413
_reflns_number_total 4898
_reflns_threshold_expression 'I > 2\s(I)'
_cod_data_source_file jo5b01044_si_002.cif
_cod_data_source_block 14
_cod_depositor_comments 'Adding full bibliography for 4031286--4031299.cif.'
_cod_original_cell_volume 1204.2(4)
_cod_database_code 4031299
_shelx_shelxl_version_number 2014/7
_shelx_space_group_comment
;
The symmetry employed for this shelxl refinement is uniquely defined
by the following loop, which should always be used as a source of
symmetry information in preference to the above space-group names.
They are only intended as comments.
;

loop_
_space_group_symop_operation_xyz
'x, y, z'
'-x, -y, -z'

loop_
_atom_site_label
_atom_site_type_symbol
_atom_site_fract_x
_atom_site_fract_y
_atom_site_fract_z
_atom_site_U_iso_or_equiv
_atom_site_adp_type
_atom_site_occupancy
_atom_site_site_symmetry_order
_atom_site_calc_flag
_atom_site_refinement_flags_posn
_atom_site_refinement_flags_adp
_atom_site_refinement_flags_occupancy
_atom_site_disorder_assembly
_atom_site_disorder_group
S2 S 0.4772(3) 0.58951(11) 0.21921(10) 0.0415(4) Uani 0.771(6) 1 d . . P A 1
O2 O -0.1183(5) 0.6145(3) 0.0141(2) 0.0396(8) Uani 0.771(6) 1 d . . P A 1
O3 O 0.2376(6) 0.6510(3) -0.0543(2) 0.0425(8) Uani 0.771(6) 1 d . . P A 1
C13 C 0.2241(6) 0.5170(3) 0.1120(2) 0.0413(11) Uani 0.771(6) 1 d . . P A 1
H13A H 0.1304 0.5067 0.1647 0.050 Uiso 0.771(6) 1 calc R U P A 1
H13B H 0.2300 0.4491 0.0974 0.050 Uiso 0.771(6) 1 calc R U P A 1
C14 C 0.4459(7) 0.5307(3) 0.1341(2) 0.0427(11) Uani 0.771(6) 1 d . . P A 1
H14A H 0.5436 0.5569 0.0818 0.051 Uiso 0.771(6) 1 calc R U P A 1
S2A S 0.4049(13) 0.5759(6) 0.2314(5) 0.068(2) Uiso 0.229(6) 1 d . . P A 2
O2A O -0.0831(19) 0.5861(9) 0.0428(7) 0.030(3) Uiso 0.229(6) 1 d . . P A 2
O3A O 0.1649(17) 0.6842(9) -0.0842(7) 0.040(3) Uiso 0.229(6) 1 d . . P A 2
C13A C 0.3476(16) 0.5475(8) 0.0648(6) 0.022(3) Uiso 0.229(6) 1 d . . P A 2
H13C H 0.3708 0.4871 0.0408 0.027 Uiso 0.229(6) 1 calc R U P A 2
H13D H 0.4727 0.5913 0.0478 0.027 Uiso 0.229(6) 1 calc R U P A 2
C14A C 0.3314(19) 0.4969(9) 0.1672(7) 0.027(3) Uiso 0.229(6) 1 d . . P A 2
H14B H 0.2109 0.4499 0.1915 0.032 Uiso 0.229(6) 1 calc R U P A 2
S1 S 0.10485(10) 0.63501(5) 0.01940(4) 0.03469(18) Uani 1 1 d . . . . .
O1 O 0.0752(3) 1.00678(14) 0.14676(11) 0.0359(4) Uani 1 1 d . . . . .
N4 N 0.8009(3) 1.10720(18) 0.28245(13) 0.0287(5) Uani 1 1 d . . . . .
H4N H 0.821(4) 1.176(2) 0.2590(16) 0.031(7) Uiso 1 1 d . . . . .
C1 C 0.2638(4) 1.0265(2) 0.18007(15) 0.0296(5) Uani 1 1 d . . . . .
C2 C 0.3910(4) 0.9411(2) 0.24321(15) 0.0295(5) Uani 1 1 d . . . . .
H2 H 0.3559 0.8669 0.2618 0.035 Uiso 1 1 calc R U . . .
C3 C 0.5703(4) 0.9643(2) 0.27930(16) 0.0297(5) Uani 1 1 d . . . . .
H3 H 0.6572 0.9059 0.3230 0.036 Uiso 1 1 calc R U . . .
C4 C 0.6223(4) 1.0730(2) 0.25147(15) 0.0261(5) Uani 1 1 d . . . . .
C5 C 0.4905(4) 1.1575(2) 0.18860(15) 0.0313(6) Uani 1 1 d . . . . .
H5 H 0.5242 1.2321 0.1700 0.038 Uiso 1 1 calc R U . . .
C6 C 0.3114(4) 1.1349(2) 0.15274(15) 0.0322(6) Uani 1 1 d . . . . .
H6 H 0.2224 1.1933 0.1099 0.039 Uiso 1 1 calc R U . . .
C7 C 0.0905(4) 0.9209(2) 0.11508(15) 0.0293(5) Uani 1 1 d . . . . .
C8 C 0.2702(4) 0.8961(2) 0.06964(15) 0.0323(6) Uani 1 1 d . . . . .
H8 H 0.3907 0.9376 0.0602 0.039 Uiso 1 1 calc R U . . .
C9 C 0.2726(4) 0.8107(2) 0.03819(15) 0.0336(6) Uani 1 1 d . . . . .
H9 H 0.3941 0.7938 0.0060 0.040 Uiso 1 1 calc R U . . .
C10 C 0.0970(4) 0.7494(2) 0.05365(15) 0.0297(5) Uani 1 1 d . . . . .
C11 C -0.0845(4) 0.7758(2) 0.09797(16) 0.0339(6) Uani 1 1 d . . . . .
H11 H -0.2051 0.7344 0.1076 0.041 Uiso 1 1 calc R U . . .
C12 C -0.0883(4) 0.8626(2) 0.12794(15) 0.0333(6) Uani 1 1 d . . . . .
H12 H -0.2128 0.8823 0.1573 0.040 Uiso 1 1 calc R U . . .
C15 C 0.5538(5) 0.4520(2) 0.21509(19) 0.0498(7) Uani 1 1 d . . . . .
H15A H 0.7106 0.4291 0.2111 0.060 Uiso 0.771(6) 1 calc R U P A 1
H15B H 0.4720 0.3913 0.2535 0.060 Uiso 0.771(6) 1 calc R U P A 1
H15C H 0.6854 0.4634 0.1778 0.060 Uiso 0.229(6) 1 calc R U P A 2
H15D H 0.5631 0.3804 0.2663 0.060 Uiso 0.229(6) 1 calc R U P A 2
O4' O 1.2847(3) 1.25454(15) 0.35561(12) 0.0415(5) Uani 1 1 d . . . . .
O5' O 1.0172(3) 1.27857(14) 0.26594(12) 0.0382(4) Uani 1 1 d . . . . .
N1' N 1.2733(3) 0.92611(17) 0.47068(12) 0.0311(5) Uani 1 1 d . . . . .
N2' N 1.1017(3) 0.77169(17) 0.48556(13) 0.0336(5) Uani 1 1 d . . . . .
N3' N 0.9531(3) 0.93871(16) 0.38498(12) 0.0280(4) Uani 1 1 d . . . . .
N5' N 1.1416(3) 1.21664(17) 0.32734(13) 0.0321(5) Uani 1 1 d . . . . .
C2' C 1.1092(4) 0.8819(2) 0.44560(15) 0.0289(5) Uani 1 1 d . . . . .
C4' C 0.9555(4) 1.0478(2) 0.34372(14) 0.0271(5) Uani 1 1 d . . . . .
C5' C 1.1214(4) 1.1013(2) 0.36605(15) 0.0284(5) Uani 1 1 d . . . . .
C6' C 1.2730(4) 1.0341(2) 0.42983(15) 0.0303(6) Uani 1 1 d . . . . .
H6'A H 1.3840 1.0686 0.4449 0.036 Uiso 1 1 calc R U . . .
C7' C 0.9263(4) 0.7193(2) 0.46360(16) 0.0362(6) Uani 1 1 d . . . . .
H7'A H 0.7883 0.7683 0.4585 0.043 Uiso 1 1 calc R U . . .
H7'B H 0.9113 0.6479 0.5130 0.043 Uiso 1 1 calc R U . . .
C8' C 0.9629(5) 0.6974(2) 0.37780(18) 0.0443(7) Uani 1 1 d . . . . .
H8'A H 0.8371 0.6664 0.3654 0.066 Uiso 1 1 calc R U . . .
H8'B H 1.0930 0.6442 0.3839 0.066 Uiso 1 1 calc R U . . .
H8'C H 0.9821 0.7674 0.3287 0.066 Uiso 1 1 calc R U . . .
C9' C 1.2579(4) 0.6997(2) 0.55452(17) 0.0389(6) Uani 1 1 d . . . . .
H9'A H 1.1780 0.6601 0.6089 0.047 Uiso 1 1 calc R U . . .
H9'B H 1.3524 0.7466 0.5695 0.047 Uiso 1 1 calc R U . . .
C10' C 1.3973(5) 0.6153(2) 0.52620(19) 0.0495(7) Uani 1 1 d . . . . .
H10A H 1.5063 0.5738 0.5724 0.074 Uiso 1 1 calc R U . . .
H10B H 1.4702 0.6537 0.4704 0.074 Uiso 1 1 calc R U . . .
H10C H 1.3063 0.5636 0.5174 0.074 Uiso 1 1 calc R U . . .

loop_
_atom_site_aniso_label
_atom_site_aniso_U_11
_atom_site_aniso_U_22
_atom_site_aniso_U_33
_atom_site_aniso_U_23
_atom_site_aniso_U_13
_atom_site_aniso_U_12
S2 0.0452(9) 0.0427(7) 0.0375(6) -0.0144(5) -0.0112(6) -0.0059(6)
O2 0.0414(17) 0.0388(19) 0.0428(19) -0.0180(16) -0.0082(15) -0.0081(14)
O3 0.057(2) 0.0387(17) 0.0379(16) -0.0205(14) 0.0109(15) -0.0124(15)
C13 0.048(2) 0.0320(19) 0.043(2) -0.0123(16) -0.0098(18) -0.0035(16)
C14 0.044(2) 0.042(2) 0.041(2) -0.0150(17) -0.0042(18) 0.0006(18)
S1 0.0360(4) 0.0356(4) 0.0365(4) -0.0176(3) -0.0096(3) -0.0015(3)
O1 0.0243(9) 0.0436(11) 0.0492(10) -0.0289(9) -0.0097(8) 0.0024(8)
N4 0.0238(11) 0.0306(12) 0.0352(11) -0.0154(10) -0.0025(9) -0.0042(9)
C1 0.0225(12) 0.0402(15) 0.0326(13) -0.0212(11) -0.0007(10) -0.0026(11)
C2 0.0244(12) 0.0318(14) 0.0354(13) -0.0164(11) 0.0000(10) -0.0021(10)
C3 0.0243(12) 0.0315(14) 0.0352(13) -0.0159(11) -0.0037(10) 0.0028(10)
C4 0.0195(11) 0.0342(14) 0.0289(12) -0.0172(11) 0.0033(9) -0.0016(10)
C5 0.0335(14) 0.0327(14) 0.0283(12) -0.0113(11) 0.0015(10) -0.0060(11)
C6 0.0317(14) 0.0341(14) 0.0309(13) -0.0127(11) -0.0070(11) 0.0016(11)
C7 0.0290(13) 0.0321(13) 0.0287(12) -0.0138(11) -0.0096(10) 0.0017(10)
C8 0.0311(14) 0.0383(15) 0.0309(13) -0.0151(11) -0.0005(11) -0.0089(11)
C9 0.0329(14) 0.0413(15) 0.0293(13) -0.0157(12) 0.0017(11) -0.0059(12)
C10 0.0315(13) 0.0306(13) 0.0282(12) -0.0125(10) -0.0087(10) -0.0002(10)
C11 0.0265(13) 0.0411(15) 0.0366(13) -0.0160(12) -0.0058(11) -0.0060(11)
C12 0.0246(13) 0.0453(16) 0.0327(13) -0.0186(12) -0.0036(10) 0.0014(11)
C15 0.0492(18) 0.0441(17) 0.0506(17) -0.0113(14) -0.0110(14) -0.0003(14)
O4' 0.0408(11) 0.0412(11) 0.0485(11) -0.0194(9) -0.0072(9) -0.0146(9)
O5' 0.0337(10) 0.0314(10) 0.0483(11) -0.0127(8) -0.0087(8) -0.0021(8)
N1' 0.0283(11) 0.0363(12) 0.0309(11) -0.0139(9) -0.0028(9) -0.0054(9)
N2' 0.0373(12) 0.0311(12) 0.0323(11) -0.0105(9) -0.0062(9) -0.0049(9)
N3' 0.0260(11) 0.0313(11) 0.0286(10) -0.0131(9) -0.0019(8) -0.0031(9)
N5' 0.0272(11) 0.0367(12) 0.0373(11) -0.0189(10) 0.0002(9) -0.0049(9)
C2' 0.0274(13) 0.0356(14) 0.0276(12) -0.0162(11) 0.0018(10) -0.0046(11)
C4' 0.0232(12) 0.0346(14) 0.0278(12) -0.0170(11) 0.0031(10) -0.0020(10)
C5' 0.0265(13) 0.0308(13) 0.0320(12) -0.0163(11) 0.0020(10) -0.0045(10)
C6' 0.0264(13) 0.0396(15) 0.0305(12) -0.0182(11) -0.0011(10) -0.0070(11)
C7' 0.0387(15) 0.0319(14) 0.0387(14) -0.0120(12) -0.0051(11) -0.0076(12)
C8' 0.0452(16) 0.0456(17) 0.0484(16) -0.0240(14) -0.0076(13) -0.0045(13)
C9' 0.0414(15) 0.0369(15) 0.0388(14) -0.0146(12) -0.0083(12) -0.0002(12)
C10' 0.0396(16) 0.0518(19) 0.0534(18) -0.0179(15) -0.0073(14) 0.0064(14)

loop_
_atom_type_symbol
_atom_type_description
_atom_type_scat_dispersion_real
_atom_type_scat_dispersion_imag
_atom_type_scat_source
C C 0.0033 0.0016 'International Tables Vol C Tables 4.2.6.8 and 6.1.1.4'
H H 0.0000 0.0000 'International Tables Vol C Tables 4.2.6.8 and 6.1.1.4'
N N 0.0061 0.0033 'International Tables Vol C Tables 4.2.6.8 and 6.1.1.4'
O O 0.0106 0.0060 'International Tables Vol C Tables 4.2.6.8 and 6.1.1.4'
S S 0.1246 0.1234 'International Tables Vol C Tables 4.2.6.8 and 6.1.1.4'

loop_
_geom_angle_atom_site_label_1
_geom_angle_atom_site_label_2
_geom_angle_atom_site_label_3
_geom_angle
C15 S2 C14 47.17(14)
C14 C13 S1 112.6(3)
C14 C13 H13A 109.1
S1 C13 H13A 109.1
C14 C13 H13B 109.1
S1 C13 H13B 109.1
H13A C13 H13B 107.8
C15 C14 C13 120.1(4)
C15 C14 S2 66.01(18)
C13 C14 S2 118.5(3)
C15 C14 H14A 114.6
C13 C14 H14A 114.6
S2 C14 H14A 114.6
C14A S2A C15 50.0(4)
C14A C13A S1 109.8(7)
C14A C13A H13C 109.7
S1 C13A H13C 109.7
C14A C13A H13D 109.7
S1 C13A H13D 109.7
H13C C13A H13D 108.2
C13A C14A C15 113.8(9)
C13A C14A S2A 118.8(8)
C15 C14A S2A 66.6(5)
C13A C14A H14B 116.1
C15 C14A H14B 116.1
S2A C14A H14B 116.1
O3 S1 O2 119.35(18)
O2A S1 O3A 118.0(6)
O2A S1 C10 110.2(5)
O3 S1 C10 109.84(14)
O2 S1 C10 107.11(15)
O3A S1 C10 104.4(4)
O2A S1 C13A 115.7(5)
O3A S1 C13A 101.0(5)
C10 S1 C13A 106.3(3)
O3 S1 C13 109.3(2)
O2 S1 C13 105.26(19)
C10 S1 C13 105.05(14)
C7 O1 C1 117.67(18)
C4' N4 C4 130.6(2)
C4' N4 H4N 111.8(17)
C4 N4 H4N 117.6(17)
C6 C1 C2 120.9(2)
C6 C1 O1 117.9(2)
C2 C1 O1 121.0(2)
C1 C2 C3 119.8(2)
C1 C2 H2 120.1
C3 C2 H2 120.1
C2 C3 C4 120.0(2)
C2 C3 H3 120.0
C4 C3 H3 120.0
C3 C4 C5 119.1(2)
C3 C4 N4 125.5(2)
C5 C4 N4 115.5(2)
C6 C5 C4 121.1(2)
C6 C5 H5 119.4
C4 C5 H5 119.4
C1 C6 C5 119.1(2)
C1 C6 H6 120.5
C5 C6 H6 120.5
O1 C7 C8 122.4(2)
O1 C7 C12 116.5(2)
C8 C7 C12 121.0(2)
C9 C8 C7 119.3(2)
C9 C8 H8 120.4
C7 C8 H8 120.4
C8 C9 C10 119.9(2)
C8 C9 H9 120.0
C10 C9 H9 120.0
C11 C10 C9 120.5(2)
C11 C10 S1 119.13(19)
C9 C10 S1 120.31(19)
C12 C11 C10 119.4(2)
C12 C11 H11 120.3
C10 C11 H11 120.3
C11 C12 C7 119.7(2)
C11 C12 H12 120.1
C7 C12 H12 120.1
C14 C15 S2 66.81(18)
C14A C15 S2A 63.4(5)
C14 C15 H15A 117.0
S2 C15 H15A 117.0
C14 C15 H15B 117.0
S2 C15 H15B 117.0
H15A C15 H15B 114.1
C14A C15 H15C 117.4
S2A C15 H15C 117.4
C14A C15 H15D 117.4
S2A C15 H15D 117.4
H15C C15 H15D 114.5
C6' N1' C2' 114.8(2)
C2' N2' C9' 122.7(2)
C2' N2' C7' 120.0(2)
C9' N2' C7' 117.2(2)
C4' N3' C2' 118.5(2)
O4' N5' O5' 120.9(2)
O4' N5' C5' 119.0(2)
O5' N5' C5' 120.10(19)
N2' C2' N3' 116.7(2)
N2' C2' N1' 117.2(2)
N3' C2' N1' 126.1(2)
N3' C4' N4 119.9(2)
N3' C4' C5' 119.2(2)
N4 C4' C5' 120.9(2)
C6' C5' N5' 118.1(2)
C6' C5' C4' 117.1(2)
N5' C5' C4' 124.8(2)
N1' C6' C5' 124.3(2)
N1' C6' H6'A 117.8
C5' C6' H6'A 117.8
N2' C7' C8' 113.6(2)
N2' C7' H7'A 108.8
C8' C7' H7'A 108.8
N2' C7' H7'B 108.8
C8' C7' H7'B 108.8
H7'A C7' H7'B 107.7
C7' C8' H8'A 109.5
C7' C8' H8'B 109.5
H8'A C8' H8'B 109.5
C7' C8' H8'C 109.5
H8'A C8' H8'C 109.5
H8'B C8' H8'C 109.5
N2' C9' C10' 112.8(2)
N2' C9' H9'A 109.0
C10' C9' H9'A 109.0
N2' C9' H9'B 109.0
C10' C9' H9'B 109.0
H9'A C9' H9'B 107.8
C9' C10' H10A 109.5
C9' C10' H10B 109.5
H10A C10' H10B 109.5
C9' C10' H10C 109.5
H10A C10' H10C 109.5
H10B C10' H10C 109.5

loop_
_geom_bond_atom_site_label_1
_geom_bond_atom_site_label_2
_geom_bond_distance
S2 C15 1.816(3)
S2 C14 1.827(4)
O2 S1 1.454(3)
O3 S1 1.388(3)
C13 C14 1.484(5)
C13 S1 1.806(3)
C13 H13A 0.9900
C13 H13B 0.9900
C14 C15 1.458(4)
C14 H14A 1.0000
S2A C14A 1.808(13)
S2A C15 1.856(8)
O2A S1 1.371(12)
O3A S1 1.605(11)
C13A C14A 1.545(15)
C13A S1 1.777(9)
C13A H13C 0.9900
C13A H13D 0.9900
C14A C15 1.550(11)
C14A H14B 1.0000
S1 C10 1.761(2)
O1 C7 1.381(3)
O1 C1 1.396(3)
N4 C4' 1.353(3)
N4 C4 1.416(3)
N4 H4N 0.85(3)
C1 C6 1.379(3)
C1 C2 1.384(3)
C2 C3 1.389(3)
C2 H2 0.9500
C3 C4 1.391(3)
C3 H3 0.9500
C4 C5 1.391(3)
C5 C6 1.383(3)
C5 H5 0.9500
C6 H6 0.9500
C7 C8 1.382(3)
C7 C12 1.386(3)
C8 C9 1.378(3)
C8 H8 0.9500
C9 C10 1.390(3)
C9 H9 0.9500
C10 C11 1.388(3)
C11 C12 1.378(3)
C11 H11 0.9500
C12 H12 0.9500
C15 H15A 0.9900
C15 H15B 0.9900
C15 H15C 0.9900
C15 H15D 0.9900
O4' N5' 1.242(2)
O5' N5' 1.245(2)
N1' C6' 1.314(3)
N1' C2' 1.371(3)
N2' C2' 1.343(3)
N2' C9' 1.468(3)
N2' C7' 1.471(3)
N3' C4' 1.329(3)
N3' C2' 1.347(3)
N5' C5' 1.416(3)
C4' C5' 1.436(3)
C5' C6' 1.388(3)
C6' H6'A 0.9500
C7' C8' 1.518(3)
C7' H7'A 0.9900
C7' H7'B 0.9900
C8' H8'A 0.9800
C8' H8'B 0.9800
C8' H8'C 0.9800
C9' C10' 1.506(4)
C9' H9'A 0.9900
C9' H9'B 0.9900
C10' H10A 0.9800
C10' H10B 0.9800
C10' H10C 0.9800

loop_
_geom_hbond_atom_site_label_D
_geom_hbond_atom_site_label_H
_geom_hbond_atom_site_label_A
_geom_hbond_distance_DH
_geom_hbond_distance_HA
_geom_hbond_distance_DA
_geom_hbond_angle_DHA
N4 H4N O5' 0.85(3) 1.95(3) 2.664(3) 141(2)

loop_
_geom_torsion_atom_site_label_1
_geom_torsion_atom_site_label_2
_geom_torsion_atom_site_label_3
_geom_torsion_atom_site_label_4
_geom_torsion
S1 C13 C14 C15 170.6(3)
S1 C13 C14 S2 93.3(3)
C15 S2 C14 C13 112.5(4)
S1 C13A C14A C15 -161.0(6)
S1 C13A C14A S2A -85.7(9)
C15 S2A C14A C13A -105.3(10)
C14A C13A S1 O2A -55.4(9)
C14A C13A S1 O3A 175.9(8)
C14A C13A S1 C10 67.2(7)
C14 C13 S1 O3 57.7(3)
C14 C13 S1 O2 -173.0(3)
C14 C13 S1 C10 -60.1(3)
C7 O1 C1 C6 133.1(2)
C7 O1 C1 C2 -51.2(3)
C6 C1 C2 C3 -0.5(3)
O1 C1 C2 C3 -176.0(2)
C1 C2 C3 C4 -0.5(3)
C2 C3 C4 C5 1.2(3)
C2 C3 C4 N4 -179.5(2)
C4' N4 C4 C3 -0.9(4)
C4' N4 C4 C5 178.5(2)
C3 C4 C5 C6 -0.9(3)
N4 C4 C5 C6 179.7(2)
C2 C1 C6 C5 0.8(4)
O1 C1 C6 C5 176.4(2)
C4 C5 C6 C1 -0.1(3)
C1 O1 C7 C8 -36.8(3)
C1 O1 C7 C12 145.7(2)
O1 C7 C8 C9 -178.6(2)
C12 C7 C8 C9 -1.2(4)
C7 C8 C9 C10 -1.1(4)
C8 C9 C10 C11 2.2(4)
C8 C9 C10 S1 -176.33(18)
O2A S1 C10 C11 0.4(5)
O3 S1 C10 C11 152.9(2)
O2 S1 C10 C11 21.9(3)
O3A S1 C10 C11 128.1(4)
C13A S1 C10 C11 -125.6(4)
C13 S1 C10 C11 -89.7(2)
O2A S1 C10 C9 179.0(5)
O3 S1 C10 C9 -28.6(3)
O2 S1 C10 C9 -159.6(2)
O3A S1 C10 C9 -53.3(4)
C13A S1 C10 C9 52.9(4)
C13 S1 C10 C9 88.8(2)
C9 C10 C11 C12 -1.0(4)
S1 C10 C11 C12 177.55(18)
C10 C11 C12 C7 -1.3(4)
O1 C7 C12 C11 179.9(2)
C8 C7 C12 C11 2.4(4)
C13 C14 C15 S2 -110.2(3)
C13A C14A C15 S2A 112.5(9)
C9' N2' C2' N3' -178.4(2)
C7' N2' C2' N3' -1.2(3)
C9' N2' C2' N1' 1.0(3)
C7' N2' C2' N1' 178.3(2)
C4' N3' C2' N2' -179.7(2)
C4' N3' C2' N1' 0.8(3)
C6' N1' C2' N2' -179.8(2)
C6' N1' C2' N3' -0.4(3)
C2' N3' C4' N4 180.0(2)
C2' N3' C4' C5' -0.9(3)
C4 N4 C4' N3' 0.3(4)
C4 N4 C4' C5' -178.8(2)
O4' N5' C5' C6' -4.6(3)
O5' N5' C5' C6' 175.5(2)
O4' N5' C5' C4' 176.0(2)
O5' N5' C5' C4' -4.0(3)
N3' C4' C5' C6' 0.7(3)
N4 C4' C5' C6' 179.8(2)
N3' C4' C5' N5' -179.8(2)
N4 C4' C5' N5' -0.7(3)
C2' N1' C6' C5' 0.1(3)
N5' C5' C6' N1' -179.8(2)
C4' C5' C6' N1' -0.3(3)
C2' N2' C7' C8' 80.2(3)
C9' N2' C7' C8' -102.4(3)
C2' N2' C9' C10' -115.2(3)
C7' N2' C9' C10' 67.5(3)
